data_7036648
loop_
_publ_author_name
'Beil, Andreas'
'Gilliard, Robert J.'
'Gr\"utzmacher, Hansj\"org'

_publ_section_title
;
 From the parent phosphinidene-carbene adduct NHC[double bond, length as
 m-dash]PH to cationic P4-rings and P2-cycloaddition products.
;
_journal_issue 5
_journal_name_full 'Dalton transactions (Cambridge, England : 2003)'
_journal_page_first 2044
_journal_page_last 2052
_journal_paper_doi 10.1039/c5dt03014e
_journal_volume 45
_journal_year 2016
_chemical_formula_moiety 'Cl4 Ga, C33 H50 N3 P2'
_chemical_formula_sum 'C33 H50 Cl4 Ga N3 P2'
_chemical_formula_weight 762.22
_chemical_properties_physical 'Air-sensitive, Moisture-sensitive'
_space_group_crystal_system monoclinic
_space_group_IT_number 14
_space_group_name_Hall '-P 2ybc'
_space_group_name_H-M_alt 'P 1 21/c 1'
_symmetry_space_group_name_Hall '-P 2ybc'
_symmetry_space_group_name_H-M 'P 1 21/c 1'
_atom_sites_solution_hydrogens geom
_atom_sites_solution_primary direct
_audit_creation_date 2015-07-27
_audit_creation_method
;
Olex2 1.2
(compiled 2015.01.26 svn.r3150 for OlexSys, GUI svn.r4998)
;
_audit_update_record
;
2015-07-28 deposited with the CCDC.
2015-09-14 downloaded from the CCDC.
;
_cell_angle_alpha 90
_cell_angle_beta 105.836(4)
_cell_angle_gamma 90
_cell_formula_units_Z 4
_cell_length_a 10.3933(8)
_cell_length_b 24.7035(17)
_cell_length_c 15.9464(12)
_cell_measurement_reflns_used 9949
_cell_measurement_temperature 100
_cell_measurement_theta_max 26.39
_cell_measurement_theta_min 2.20
_cell_volume 3938.9(5)
_computing_cell_refinement 'Bruker SAINT'
_computing_data_collection 'Bruker APEX2'
_computing_data_reduction 'Bruker SAINT'
_computing_molecular_graphics 'Olex2 (Dolomanov et al., 2009)'
_computing_publication_material 'Olex2 (Dolomanov et al., 2009)'
_computing_structure_refinement 'XL (Sheldrick, 2008)'
_computing_structure_solution 'ShelXS (Sheldrick, 2008)'
_diffrn_ambient_temperature 100.0
_diffrn_detector 'Bruker APEX2 area detector'
_diffrn_detector_area_resol_mean 10.24
_diffrn_detector_type 'CCD area detector'
_diffrn_measured_fraction_theta_full 1.000
_diffrn_measured_fraction_theta_max 1.000
_diffrn_measurement_device 'fixed chi three-circle diffractometer'
_diffrn_measurement_device_type 'Bruker D8 Venture'
_diffrn_measurement_method '\w and \f scans'
_diffrn_radiation_monochromator graphite
_diffrn_radiation_probe x-ray
_diffrn_radiation_type MoK\a
_diffrn_radiation_wavelength 0.71073
_diffrn_reflns_av_R_equivalents 0.0423
_diffrn_reflns_av_unetI/netI 0.0319
_diffrn_reflns_laue_measured_fraction_full 1.000
_diffrn_reflns_laue_measured_fraction_max 1.000
_diffrn_reflns_limit_h_max 12
_diffrn_reflns_limit_h_min -12
_diffrn_reflns_limit_k_max 30
_diffrn_reflns_limit_k_min -30
_diffrn_reflns_limit_l_max 19
_diffrn_reflns_limit_l_min -19
_diffrn_reflns_number 51773
_diffrn_reflns_point_group_measured_fraction_full 1.000
_diffrn_reflns_point_group_measured_fraction_max 1.000
_diffrn_reflns_theta_full 25.242
_diffrn_reflns_theta_max 26.371
_diffrn_reflns_theta_min 1.563
_diffrn_source 'sealed tube'
_diffrn_standards_number 0
_exptl_absorpt_coefficient_mu 1.077
_exptl_absorpt_correction_T_max 0.9864
_exptl_absorpt_correction_T_min 0.9233
_exptl_absorpt_correction_type numerical
_exptl_absorpt_process_details
;
SADABS-2012/1 (Bruker,2012) was used for absorption correction.
wR2(int) was 0.0538 before and 0.0457 after correction.
The Ratio of minimum to maximum transmission is 0.9360.
The \l/2 correction factor is 0.0015.
;
_exptl_crystal_colour orange
_exptl_crystal_colour_primary orange
_exptl_crystal_density_diffrn 1.285
_exptl_crystal_description irregular
_exptl_crystal_F_000 1592
_exptl_crystal_recrystallization_method 'Re-crystallisation from solvent: DME/hexane'
_exptl_crystal_size_max 0.185
_exptl_crystal_size_mid 0.132
_exptl_crystal_size_min 0.083
_refine_diff_density_max 0.671
_refine_diff_density_min -0.541
_refine_diff_density_rms 0.056
_refine_ls_extinction_method none
_refine_ls_goodness_of_fit_ref 1.025
_refine_ls_hydrogen_treatment constr
_refine_ls_matrix_type full
_refine_ls_number_parameters 421
_refine_ls_number_reflns 8040
_refine_ls_number_restraints 0
_refine_ls_restrained_S_all 1.025
_refine_ls_R_factor_all 0.0511
_refine_ls_R_factor_gt 0.0343
_refine_ls_shift/su_max 0.001
_refine_ls_shift/su_mean 0.000
_refine_ls_structure_factor_coef Fsqd
_refine_ls_weighting_details 'w=1/[\s^2^(Fo^2^)+(0.0277P)^2^+2.9482P] where P=(Fo^2^+2Fc^2^)/3'
_refine_ls_weighting_scheme calc
_refine_ls_wR_factor_gt 0.0708
_refine_ls_wR_factor_ref 0.0769
_reflns_Friedel_coverage 0.000
_reflns_number_gt 6344
_reflns_number_total 8040
_reflns_threshold_expression 'I > 2\s(I)'
_cod_data_source_file c5dt03014e2.cif
_cod_data_source_block 3b
_cod_depositor_comments 'Adding full bibliography for 7036646--7036654.cif.'
_cod_database_code 7036648
_shelx_space_group_comment
;
The symmetry employed for this shelxl refinement is uniquely defined
by the following loop, which should always be used as a source of
symmetry information in preference to the above space-group names.
They are only intended as comments.
;
_shelx_estimated_absorpt_t_max 0.916
_shelx_estimated_absorpt_t_min 0.826
_olex2_refinement_description
;
1. Fixed Uiso
 At 1.2 times of:
  All C(H) groups, All C(H,H) groups
 At 1.5 times of:
  All C(H,H,H) groups
2. Others
 Sof(H10A)=Sof(C11B)=Sof(H11D)=Sof(H11E)=Sof(H11F)=Sof(C12B)=Sof(H12D)=
 Sof(H12E)=Sof(H12F)=1-FVAR(1)
 Sof(H10)=Sof(C11A)=Sof(H11A)=Sof(H11B)=Sof(H11C)=Sof(C12A)=Sof(H12A)=
 Sof(H12B)=Sof(H12C)=FVAR(1)
3.a Ternary CH refined with riding coordinates:
 C13(H13), C22(H22), C25(H25), C28(H28), C31(H31), C10(H10), C10(H10A)
3.b Aromatic/amide H refined with riding coordinates:
 C3(H3), C2(H2), C6(H6), C7(H7), C8(H8), C18(H18), C19(H19), C20(H20)
3.c Idealised Me refined as rotating group:
 C14(H14A,H14B,H14C), C15(H15A,H15B,H15C), C23(H23A,H23B,H23C), C24(H24A,H24B,
 H24C), C26(H26A,H26B,H26C), C27(H27A,H27B,H27C), C29(H29A,H29B,H29C), C30(H30A,
 H30B,H30C), C32(H32A,H32B,H32C), C33(H33A,H33B,H33C), C11A(H11A,H11B,H11C),
 C12A(H12A,H12B,H12C), C11B(H11D,H11E,H11F), C12B(H12D,H12E,H12F)
;
_shelx_shelxl_version_number 2014/7
_olex2_submission_special_instructions 'No special instructions were received'

loop_
_space_group_symop_operation_xyz
'x, y, z'
'-x, y+1/2, -z+1/2'
'-x, -y, -z'
'x, -y-1/2, z-1/2'

loop_
_atom_site_label
_atom_site_type_symbol
_atom_site_fract_x
_atom_site_fract_y
_atom_site_fract_z
_atom_site_U_iso_or_equiv
_atom_site_adp_type
_atom_site_occupancy
_atom_site_site_symmetry_order
_atom_site_calc_flag
_atom_site_refinement_flags_posn
_atom_site_refinement_flags_occupancy
_atom_site_disorder_assembly
_atom_site_disorder_group
Ga1 Ga 0.47663(2) 0.36641(2) 0.66990(2) 0.02745(7) Uani 1 1 d . . . .
Cl1 Cl 0.40577(6) 0.44929(2) 0.66107(4) 0.03433(14) Uani 1 1 d . . . .
P1 P 0.76761(5) 0.06621(2) 0.70894(4) 0.02139(12) Uani 1 1 d . . . .
N3 N 1.01836(16) 0.01341(7) 0.80891(11) 0.0190(4) Uani 1 1 d . . . .
C1 C 0.74455(19) 0.13788(8) 0.68247(13) 0.0183(4) Uani 1 1 d . . . .
Cl2 Cl 0.69054(5) 0.36892(2) 0.67961(5) 0.03600(15) Uani 1 1 d . . . .
P2 P 0.96931(5) 0.07352(2) 0.76897(4) 0.01864(12) Uani 1 1 d . . . .
N1 N 0.77371(16) 0.18298(6) 0.73250(11) 0.0193(4) Uani 1 1 d . . . .
C3 C 0.7178(2) 0.22787(8) 0.68431(14) 0.0251(5) Uani 1 1 d . . . .
H3 H 0.7238 0.2643 0.7042 0.030 Uiso 1 1 calc R . . .
Cl3 Cl 0.44221(10) 0.32525(3) 0.78096(6) 0.0712(3) Uani 1 1 d . . . .
N2 N 0.67051(16) 0.15482(6) 0.60364(11) 0.0192(4) Uani 1 1 d . . . .
C2 C 0.6535(2) 0.21038(8) 0.60432(15) 0.0252(5) Uani 1 1 d . . . .
H2 H 0.6053 0.2321 0.5569 0.030 Uiso 1 1 calc R . . .
Cl4 Cl 0.37950(8) 0.32123(4) 0.55403(6) 0.0806(3) Uani 1 1 d . . . .
C4 C 0.8516(2) 0.18633(8) 0.82287(14) 0.0211(4) Uani 1 1 d . . . .
C5 C 0.7923(2) 0.17003(8) 0.88738(14) 0.0243(5) Uani 1 1 d . . . .
C6 C 0.8683(3) 0.17640(9) 0.97321(16) 0.0336(6) Uani 1 1 d . . . .
H6 H 0.8315 0.1664 1.0193 0.040 Uiso 1 1 calc R . . .
C7 C 0.9962(3) 0.19690(10) 0.99240(16) 0.0381(6) Uani 1 1 d . . . .
H7 H 1.0464 0.2006 1.0516 0.046 Uiso 1 1 calc R . . .
C8 C 1.0522(2) 0.21207(9) 0.92729(16) 0.0329(6) Uani 1 1 d . . . .
H8 H 1.1407 0.2260 0.9422 0.039 Uiso 1 1 calc R . . .
C9 C 0.9812(2) 0.20739(8) 0.83977(14) 0.0245(5) Uani 1 1 d . . . .
C13 C 1.0439(2) 0.22501(9) 0.76871(16) 0.0279(5) Uani 1 1 d . . . .
H13 H 0.9884 0.2102 0.7120 0.034 Uiso 1 1 calc R . . .
C14 C 1.0437(2) 0.28693(9) 0.76166(16) 0.0325(5) Uani 1 1 d . . . .
H14A H 1.0859 0.2977 0.7162 0.049 Uiso 1 1 calc GR . . .
H14B H 1.0938 0.3024 0.8176 0.049 Uiso 1 1 calc GR . . .
H14C H 0.9514 0.3002 0.7466 0.049 Uiso 1 1 calc GR . . .
C15 C 1.1865(2) 0.20386(10) 0.7834(2) 0.0431(7) Uani 1 1 d . . . .
H15A H 1.1869 0.1644 0.7892 0.065 Uiso 1 1 calc GR . . .
H15B H 1.2442 0.2198 0.8368 0.065 Uiso 1 1 calc GR . . .
H15C H 1.2200 0.2138 0.7337 0.065 Uiso 1 1 calc GR . . .
C16 C 0.61083(19) 0.11869(8) 0.53201(13) 0.0192(4) Uani 1 1 d . . . .
C17 C 0.6910(2) 0.09834(8) 0.48180(14) 0.0232(5) Uani 1 1 d . . . .
C18 C 0.6306(2) 0.06267(9) 0.41545(15) 0.0285(5) Uani 1 1 d . . . .
H18 H 0.6810 0.0483 0.3790 0.034 Uiso 1 1 calc R . . .
C19 C 0.4986(2) 0.04772(9) 0.40159(15) 0.0311(5) Uani 1 1 d . . . .
H19 H 0.4598 0.0225 0.3568 0.037 Uiso 1 1 calc R . . .
C20 C 0.4224(2) 0.06896(9) 0.45191(14) 0.0282(5) Uani 1 1 d . . . .
H20 H 0.3316 0.0583 0.4412 0.034 Uiso 1 1 calc R . . .
C21 C 0.4760(2) 0.10586(8) 0.51820(13) 0.0221(5) Uani 1 1 d . . . .
C22 C 0.8355(2) 0.11607(9) 0.49578(16) 0.0300(5) Uani 1 1 d . . . .
H22 H 0.8665 0.1320 0.5556 0.036 Uiso 1 1 calc R . . .
C23 C 0.9271(3) 0.06868(12) 0.4915(2) 0.0539(8) Uani 1 1 d . . . .
H23A H 0.9054 0.0547 0.4318 0.081 Uiso 1 1 calc GR . . .
H23B H 0.9145 0.0400 0.5309 0.081 Uiso 1 1 calc GR . . .
H23C H 1.0204 0.0809 0.5091 0.081 Uiso 1 1 calc GR . . .
C24 C 0.8445(3) 0.16017(12) 0.43087(19) 0.0517(8) Uani 1 1 d . . . .
H24A H 0.8122 0.1460 0.3714 0.078 Uiso 1 1 calc GR . . .
H24B H 0.9377 0.1718 0.4415 0.078 Uiso 1 1 calc GR . . .
H24C H 0.7893 0.1911 0.4379 0.078 Uiso 1 1 calc GR . . .
C25 C 0.3890(2) 0.13094(10) 0.57032(15) 0.0302(5) Uani 1 1 d . . . .
H25 H 0.4469 0.1554 0.6150 0.036 Uiso 1 1 calc R . . .
C26 C 0.3304(3) 0.08868(12) 0.61812(19) 0.0484(7) Uani 1 1 d . . . .
H26A H 0.2772 0.0628 0.5760 0.073 Uiso 1 1 calc GR . . .
H26B H 0.2731 0.1064 0.6495 0.073 Uiso 1 1 calc GR . . .
H26C H 0.4029 0.0695 0.6597 0.073 Uiso 1 1 calc GR . . .
C27 C 0.2790(2) 0.16544(11) 0.51156(18) 0.0420(6) Uani 1 1 d . . . .
H27A H 0.3192 0.1925 0.4815 0.063 Uiso 1 1 calc GR . . .
H27B H 0.2285 0.1837 0.5470 0.063 Uiso 1 1 calc GR . . .
H27C H 0.2186 0.1422 0.4684 0.063 Uiso 1 1 calc GR . . .
C28 C 1.1655(2) 0.00377(9) 0.84390(14) 0.0256(5) Uani 1 1 d . . . .
H28 H 1.1788 -0.0360 0.8548 0.031 Uiso 1 1 calc R . . .
C29 C 1.2216(3) 0.03223(13) 0.92987(18) 0.0534(8) Uani 1 1 d . . . .
H29A H 1.3168 0.0236 0.9525 0.080 Uiso 1 1 calc GR . . .
H29B H 1.1737 0.0202 0.9716 0.080 Uiso 1 1 calc GR . . .
H29C H 1.2108 0.0714 0.9214 0.080 Uiso 1 1 calc GR . . .
C30 C 1.2407(2) 0.01944(11) 0.77905(18) 0.0409(6) Uani 1 1 d . . . .
H30A H 1.1989 0.0023 0.7228 0.061 Uiso 1 1 calc GR . . .
H30B H 1.3338 0.0074 0.8002 0.061 Uiso 1 1 calc GR . . .
H30C H 1.2384 0.0589 0.7720 0.061 Uiso 1 1 calc GR . . .
C31 C 0.9281(2) -0.03370(8) 0.80323(15) 0.0275(5) Uani 1 1 d . . . .
H31 H 0.8361 -0.0192 0.7965 0.033 Uiso 1 1 calc R . . .
C32 C 0.9636(3) -0.06859(11) 0.88522(19) 0.0453(7) Uani 1 1 d . . . .
H32A H 0.8903 -0.0938 0.8836 0.068 Uiso 1 1 calc GR . . .
H32B H 0.9779 -0.0453 0.9367 0.068 Uiso 1 1 calc GR . . .
H32C H 1.0455 -0.0890 0.8880 0.068 Uiso 1 1 calc GR . . .
C33 C 0.9238(3) -0.06652(9) 0.72173(18) 0.0408(6) Uani 1 1 d . . . .
H33A H 0.8548 -0.0945 0.7140 0.061 Uiso 1 1 calc GR . . .
H33B H 1.0110 -0.0836 0.7279 0.061 Uiso 1 1 calc GR . . .
H33C H 0.9029 -0.0425 0.6708 0.061 Uiso 1 1 calc GR . . .
C10 C 0.6516(2) 0.14755(10) 0.86756(16) 0.0322(5) Uani 1 1 d . . . .
H10 H 0.6154 0.1418 0.8033 0.039 Uiso 0.53(4) 1 calc R P A 1
H10A H 0.6308 0.1335 0.8065 0.039 Uiso 0.47(4) 1 calc R P A 2
C11A C 0.6521(18) 0.0916(7) 0.9175(10) 0.028(2) Uani 0.53(4) 1 d . P A 1
H11A H 0.7151 0.0666 0.9021 0.042 Uiso 0.53(4) 1 calc GR P A 1
H11B H 0.5621 0.0759 0.9006 0.042 Uiso 0.53(4) 1 calc GR P A 1
H11C H 0.6793 0.0980 0.9806 0.042 Uiso 0.53(4) 1 calc GR P A 1
C12A C 0.5615(14) 0.1870(6) 0.8996(12) 0.047(3) Uani 0.53(4) 1 d . P A 1
H12A H 0.5959 0.1917 0.9628 0.070 Uiso 0.53(4) 1 calc GR P A 1
H12B H 0.4704 0.1725 0.8858 0.070 Uiso 0.53(4) 1 calc GR P A 1
H12C H 0.5605 0.2221 0.8706 0.070 Uiso 0.53(4) 1 calc GR P A 1
C11B C 0.632(3) 0.1024(9) 0.9201(14) 0.047(4) Uani 0.47(4) 1 d . P A 2
H11D H 0.6979 0.0741 0.9192 0.070 Uiso 0.47(4) 1 calc GR P A 2
H11E H 0.5417 0.0878 0.8965 0.070 Uiso 0.47(4) 1 calc GR P A 2
H11F H 0.6432 0.1145 0.9802 0.070 Uiso 0.47(4) 1 calc GR P A 2
C12B C 0.5518(19) 0.1943(7) 0.865(2) 0.073(5) Uani 0.47(4) 1 d . P A 2
H12D H 0.5735 0.2123 0.9222 0.110 Uiso 0.47(4) 1 calc GR P A 2
H12E H 0.4607 0.1798 0.8518 0.110 Uiso 0.47(4) 1 calc GR P A 2
H12F H 0.5580 0.2205 0.8204 0.110 Uiso 0.47(4) 1 calc GR P A 2

loop_
_atom_site_aniso_label
_atom_site_aniso_U_11
_atom_site_aniso_U_22
_atom_site_aniso_U_33
_atom_site_aniso_U_23
_atom_site_aniso_U_13
_atom_site_aniso_U_12
Ga1 0.01789(12) 0.02421(13) 0.03829(16) -0.00644(12) 0.00433(10) -0.00271(10)
Cl1 0.0271(3) 0.0338(3) 0.0397(4) 0.0003(3) 0.0050(2) 0.0120(2)
P1 0.0195(3) 0.0129(3) 0.0263(3) 0.0006(2) -0.0031(2) 0.0005(2)
N3 0.0178(8) 0.0177(9) 0.0203(9) 0.0019(7) 0.0033(7) 0.0044(7)
C1 0.0153(9) 0.0169(10) 0.0189(11) 0.0005(9) -0.0016(8) 0.0018(8)
Cl2 0.0188(3) 0.0193(3) 0.0675(4) 0.0082(3) 0.0076(3) 0.0019(2)
P2 0.0176(2) 0.0138(2) 0.0217(3) 0.0000(2) 0.0006(2) 0.00235(19)
N1 0.0195(8) 0.0131(8) 0.0204(10) -0.0001(7) -0.0029(7) 0.0031(7)
C3 0.0273(11) 0.0134(10) 0.0289(13) 0.0029(9) -0.0019(9) 0.0041(8)
Cl3 0.1066(7) 0.0346(4) 0.0943(7) 0.0080(4) 0.0645(6) -0.0144(4)
N2 0.0186(8) 0.0156(8) 0.0192(10) -0.0004(7) -0.0020(7) 0.0013(7)
C2 0.0265(11) 0.0155(10) 0.0274(13) 0.0057(9) -0.0032(9) 0.0037(8)
Cl4 0.0520(5) 0.0789(6) 0.0886(7) -0.0548(5) -0.0188(4) 0.0014(4)
C4 0.0242(10) 0.0120(9) 0.0199(11) -0.0020(8) -0.0065(9) 0.0041(8)
C5 0.0282(11) 0.0175(10) 0.0229(12) 0.0014(9) -0.0004(9) 0.0036(9)
C6 0.0479(15) 0.0233(12) 0.0252(13) 0.0048(10) 0.0028(11) -0.0006(10)
C7 0.0493(15) 0.0277(13) 0.0236(13) 0.0045(11) -0.0131(11) -0.0056(11)
C8 0.0297(12) 0.0202(11) 0.0366(15) -0.0005(10) -0.0115(11) -0.0037(9)
C9 0.0254(11) 0.0115(10) 0.0300(13) -0.0009(9) -0.0037(9) 0.0025(8)
C13 0.0270(12) 0.0201(11) 0.0332(14) -0.0071(10) 0.0023(10) -0.0021(9)
C14 0.0371(13) 0.0250(12) 0.0337(14) 0.0024(11) 0.0067(11) -0.0016(10)
C15 0.0287(13) 0.0256(13) 0.074(2) -0.0040(13) 0.0130(13) -0.0005(10)
C16 0.0196(10) 0.0194(10) 0.0144(11) 0.0019(8) -0.0027(8) -0.0011(8)
C17 0.0223(11) 0.0232(11) 0.0225(12) 0.0022(9) 0.0035(9) -0.0035(8)
C18 0.0337(12) 0.0296(12) 0.0232(12) -0.0042(10) 0.0094(10) -0.0057(10)
C19 0.0366(13) 0.0321(13) 0.0201(12) -0.0037(10) -0.0002(10) -0.0112(10)
C20 0.0213(11) 0.0329(13) 0.0253(13) 0.0048(10) -0.0026(9) -0.0097(9)
C21 0.0194(10) 0.0252(11) 0.0184(12) 0.0067(9) -0.0003(8) 0.0001(8)
C22 0.0243(11) 0.0337(13) 0.0326(14) -0.0038(11) 0.0086(10) -0.0059(9)
C23 0.0331(14) 0.0532(18) 0.079(2) -0.0092(16) 0.0219(15) 0.0014(13)
C24 0.0383(15) 0.0629(19) 0.0525(19) 0.0147(15) 0.0100(13) -0.0201(14)
C25 0.0225(11) 0.0368(13) 0.0301(13) 0.0026(11) 0.0052(9) 0.0019(10)
C26 0.0521(17) 0.0509(17) 0.0524(18) 0.0179(14) 0.0315(14) 0.0150(13)
C27 0.0293(13) 0.0395(15) 0.0549(18) 0.0088(13) 0.0078(12) 0.0082(11)
C28 0.0196(10) 0.0237(11) 0.0304(13) 0.0026(10) 0.0016(9) 0.0075(9)
C29 0.0379(15) 0.069(2) 0.0410(17) -0.0098(15) -0.0105(13) 0.0127(14)
C30 0.0252(12) 0.0461(16) 0.0542(17) 0.0085(13) 0.0155(12) 0.0086(11)
C31 0.0212(11) 0.0167(10) 0.0447(15) 0.0112(10) 0.0092(10) 0.0045(8)
C32 0.0396(14) 0.0374(15) 0.0624(19) 0.0279(14) 0.0199(13) 0.0102(12)
C33 0.0361(14) 0.0201(12) 0.0583(18) -0.0049(12) -0.0006(12) -0.0029(10)
C10 0.0293(12) 0.0355(14) 0.0300(14) -0.0011(11) 0.0052(10) -0.0018(10)
C11A 0.035(5) 0.016(5) 0.034(4) 0.001(3) 0.013(3) -0.002(4)
C12A 0.036(4) 0.031(5) 0.068(7) 0.011(4) 0.005(5) 0.010(3)
C11B 0.044(7) 0.024(8) 0.078(8) -0.006(5) 0.026(5) 0.004(5)
C12B 0.041(5) 0.064(7) 0.115(15) 0.038(8) 0.021(8) 0.029(5)

loop_
_atom_type_symbol
_atom_type_description
_atom_type_scat_dispersion_real
_atom_type_scat_dispersion_imag
_atom_type_scat_source
C C 0.0033 0.0016 'International Tables Vol C Tables 4.2.6.8 and 6.1.1.4'
H H 0.0000 0.0000 'International Tables Vol C Tables 4.2.6.8 and 6.1.1.4'
Cl Cl 0.1484 0.1585 'International Tables Vol C Tables 4.2.6.8 and 6.1.1.4'
Ga Ga 0.2307 1.6083 'International Tables Vol C Tables 4.2.6.8 and 6.1.1.4'
N N 0.0061 0.0033 'International Tables Vol C Tables 4.2.6.8 and 6.1.1.4'
P P 0.1023 0.0942 'International Tables Vol C Tables 4.2.6.8 and 6.1.1.4'

loop_
_geom_angle_atom_site_label_1
_geom_angle_atom_site_label_2
_geom_angle_atom_site_label_3
_geom_angle
Cl1 Ga1 Cl2 107.38(2)
Cl3 Ga1 Cl1 111.68(3)
Cl3 Ga1 Cl2 110.40(3)
Cl3 Ga1 Cl4 108.40(4)
Cl4 Ga1 Cl1 111.20(3)
Cl4 Ga1 Cl2 107.70(3)
C1 P1 P2 94.32(6)
C28 N3 P2 117.78(14)
C31 N3 P2 124.23(13)
C31 N3 C28 117.58(16)
N1 C1 P1 131.96(15)
N2 C1 P1 121.55(14)
N2 C1 N1 105.81(16)
N3 P2 P1 105.66(6)
C1 N1 C3 109.84(17)
C1 N1 C4 127.33(16)
C3 N1 C4 122.83(17)
C2 C3 N1 107.16(18)
C1 N2 C2 110.00(17)
C1 N2 C16 123.78(16)
C2 N2 C16 126.08(17)
C3 C2 N2 107.19(18)
C5 C4 N1 118.50(18)
C5 C4 C9 124.1(2)
C9 C4 N1 117.36(19)
C4 C5 C10 123.2(2)
C6 C5 C4 116.5(2)
C6 C5 C10 120.3(2)
C7 C6 C5 121.0(2)
C8 C7 C6 121.0(2)
C7 C8 C9 121.1(2)
C4 C9 C13 123.35(19)
C8 C9 C4 116.2(2)
C8 C9 C13 120.4(2)
C9 C13 C14 110.40(18)
C9 C13 C15 112.5(2)
C15 C13 C14 109.52(19)
C17 C16 N2 118.64(18)
C21 C16 N2 117.40(18)
C21 C16 C17 123.95(19)
C16 C17 C22 122.12(19)
C18 C17 C16 116.65(19)
C18 C17 C22 121.2(2)
C19 C18 C17 121.0(2)
C20 C19 C18 120.7(2)
C19 C20 C21 121.2(2)
C16 C21 C25 122.96(19)
C20 C21 C16 116.5(2)
C20 C21 C25 120.57(19)
C17 C22 C23 112.1(2)
C17 C22 C24 110.36(19)
C23 C22 C24 111.4(2)
C21 C25 C27 110.5(2)
C26 C25 C21 112.1(2)
C26 C25 C27 110.9(2)
N3 C28 C29 111.49(18)
N3 C28 C30 111.83(18)
C30 C28 C29 111.1(2)
N3 C31 C32 112.99(19)
N3 C31 C33 109.95(18)
C33 C31 C32 112.0(2)
C5 C10 C11A 110.0(7)
C5 C10 C12A 109.9(5)
C5 C10 C12B 109.5(7)
C12A C10 C11A 107.7(7)
C11B C10 C5 116.3(10)
C11B C10 C12B 113.1(9)

loop_
_geom_bond_atom_site_label_1
_geom_bond_atom_site_label_2
_geom_bond_distance
Ga1 Cl1 2.1673(6)
Ga1 Cl2 2.1869(6)
Ga1 Cl3 2.1550(8)
Ga1 Cl4 2.1591(8)
P1 C1 1.821(2)
P1 P2 2.0611(7)
N3 P2 1.6410(17)
N3 C28 1.497(2)
N3 C31 1.482(3)
C1 N1 1.356(3)
C1 N2 1.349(3)
N1 C3 1.384(3)
N1 C4 1.450(3)
C3 C2 1.340(3)
N2 C2 1.384(3)
N2 C16 1.449(3)
C4 C5 1.395(3)
C4 C9 1.400(3)
C5 C6 1.390(3)
C5 C10 1.515(3)
C6 C7 1.376(3)
C7 C8 1.374(4)
C8 C9 1.394(3)
C9 C13 1.517(3)
C13 C14 1.534(3)
C13 C15 1.528(3)
C16 C17 1.398(3)
C16 C21 1.394(3)
C17 C18 1.388(3)
C17 C22 1.521(3)
C18 C19 1.380(3)
C19 C20 1.375(3)
C20 C21 1.392(3)
C21 C25 1.517(3)
C22 C23 1.522(3)
C22 C24 1.523(3)
C25 C26 1.515(3)
C25 C27 1.525(3)
C28 C29 1.509(3)
C28 C30 1.507(3)
C31 C32 1.525(3)
C31 C33 1.522(3)
C10 C11A 1.595(17)
C10 C12A 1.533(15)
C10 C11B 1.44(2)
C10 C12B 1.546(18)

loop_
_geom_torsion_atom_site_label_1
_geom_torsion_atom_site_label_2
_geom_torsion_atom_site_label_3
_geom_torsion_atom_site_label_4
_geom_torsion
P1 C1 N1 C3 -170.57(17)
P1 C1 N1 C4 9.7(3)
P1 C1 N2 C2 171.71(15)
P1 C1 N2 C16 -4.2(3)
C1 N1 C3 C2 0.2(2)
C1 N1 C4 C5 -76.3(3)
C1 N1 C4 C9 105.5(2)
C1 N2 C2 C3 0.1(2)
C1 N2 C16 C17 -80.4(3)
C1 N2 C16 C21 98.9(2)
P2 P1 C1 N1 -54.4(2)
P2 P1 C1 N2 136.41(16)
P2 N3 C28 C29 73.2(2)
P2 N3 C28 C30 -51.8(2)
P2 N3 C31 C32 -142.19(17)
P2 N3 C31 C33 91.8(2)
N1 C1 N2 C2 0.1(2)
N1 C1 N2 C16 -175.84(17)
N1 C3 C2 N2 -0.1(2)
N1 C4 C5 C6 -176.98(18)
N1 C4 C5 C10 1.7(3)
N1 C4 C9 C8 177.67(18)
N1 C4 C9 C13 -1.8(3)
C3 N1 C4 C5 104.0(2)
C3 N1 C4 C9 -74.2(3)
N2 C1 N1 C3 -0.1(2)
N2 C1 N1 C4 -179.86(18)
N2 C16 C17 C18 178.22(18)
N2 C16 C17 C22 -4.5(3)
N2 C16 C21 C20 -176.85(18)
N2 C16 C21 C25 4.4(3)
C2 N2 C16 C17 104.4(2)
C2 N2 C16 C21 -76.4(3)
C4 N1 C3 C2 179.91(19)
C4 C5 C6 C7 -1.1(3)
C4 C5 C10 C11A 128.5(7)
C4 C5 C10 C12A -113.1(8)
C4 C5 C10 C11B 139.4(10)
C4 C5 C10 C12B -90.9(12)
C4 C9 C13 C14 103.5(2)
C4 C9 C13 C15 -133.8(2)
C5 C4 C9 C8 -0.4(3)
C5 C4 C9 C13 -179.88(19)
C5 C6 C7 C8 0.5(4)
C6 C5 C10 C11A -52.9(7)
C6 C5 C10 C12A 65.5(8)
C6 C5 C10 C11B -42.0(10)
C6 C5 C10 C12B 87.7(12)
C6 C7 C8 C9 0.2(4)
C7 C8 C9 C4 -0.3(3)
C7 C8 C9 C13 179.2(2)
C8 C9 C13 C14 -75.9(3)
C8 C9 C13 C15 46.8(3)
C9 C4 C5 C6 1.1(3)
C9 C4 C5 C10 179.7(2)
C16 N2 C2 C3 175.84(19)
C16 C17 C18 C19 -1.1(3)
C16 C17 C22 C23 137.7(2)
C16 C17 C22 C24 -97.5(3)
C16 C21 C25 C26 -120.8(2)
C16 C21 C25 C27 115.0(2)
C17 C16 C21 C20 2.4(3)
C17 C16 C21 C25 -176.4(2)
C17 C18 C19 C20 1.7(4)
C18 C17 C22 C23 -45.2(3)
C18 C17 C22 C24 79.6(3)
C18 C19 C20 C21 -0.2(3)
C19 C20 C21 C16 -1.7(3)
C19 C20 C21 C25 177.1(2)
C20 C21 C25 C26 60.5(3)
C20 C21 C25 C27 -63.8(3)
C21 C16 C17 C18 -1.0(3)
C21 C16 C17 C22 176.3(2)
C22 C17 C18 C19 -178.4(2)
C28 N3 P2 P1 170.19(13)
C28 N3 C31 C32 45.3(3)
C28 N3 C31 C33 -80.6(2)
C31 N3 P2 P1 -2.27(18)
C31 N3 C28 C29 -113.8(2)
C31 N3 C28 C30 121.2(2)
C10 C5 C6 C7 -179.8(2)
